data_4504684
loop_
_publ_author_name
'Wen, Lili'
'Li, Yizhi'
'Lu, Zhenda'
'Lin, Jianguo'
'Duan, Chunying'
'Meng, Qingjin'

_publ_section_title
;
 Syntheses and Structures of Four d10Metal&#x2212;Organic Frameworks
 Assembled with Aromatic Polycarboxylate and bix [bix =
 1,4-Bis(imidazol-1-ylmethyl)benzene]
;
_journal_issue 2
_journal_name_full 'Crystal Growth &amp; Design'
_journal_page_first 530
_journal_paper_doi 10.1021/cg050458i
_journal_volume 6
_journal_year 2006
_chemical_formula_moiety 'C28 H24 Cd N7 O4, H2 O'
_chemical_formula_sum 'C56 H52 Cd2 N14 O10'
_chemical_formula_weight 1305.92
_chemical_name_systematic
; 
 ? 
;
_space_group_IT_number 14
_symmetry_cell_setting monoclinic
_symmetry_space_group_name_Hall '-P 2ybc'
_symmetry_space_group_name_H-M 'P 1 21/c 1'
_atom_sites_solution_hydrogens geom
_atom_sites_solution_primary direct
_atom_sites_solution_secondary difmap
_audit_creation_method SHELXL-97
_cell_angle_alpha 90.00
_cell_angle_beta 109.662(4)
_cell_angle_gamma 90.00
_cell_formula_units_Z 2
_cell_length_a 13.579(3)
_cell_length_b 23.032(5)
_cell_length_c 9.889(2)
_cell_measurement_reflns_used 888
_cell_measurement_temperature 293(2)
_cell_measurement_theta_max 24.12
_cell_measurement_theta_min 2.38
_cell_volume 2912.5(11)
_computing_cell_refinement SMART
_computing_data_collection 'SMART (Bruker, 2000)'
_computing_data_reduction 'SAINT (Bruker, 2000)'
_computing_molecular_graphics SHELXTL
_computing_publication_material SHELXTL
_computing_structure_refinement SHELXTL
_computing_structure_solution 'SHELXTL (Bruker, 2000)'
_diffrn_ambient_temperature 293(2)
_diffrn_measured_fraction_theta_full 0.990
_diffrn_measured_fraction_theta_max 0.990
_diffrn_radiation_monochromator graphite
_diffrn_radiation_source 'fine-focus sealed tube'
_diffrn_radiation_type MoK\a
_diffrn_radiation_wavelength 0.71073
_diffrn_reflns_av_R_equivalents 0.0350
_diffrn_reflns_av_sigmaI/netI 0.0581
_diffrn_reflns_limit_h_max 14
_diffrn_reflns_limit_h_min -16
_diffrn_reflns_limit_k_max 27
_diffrn_reflns_limit_k_min -28
_diffrn_reflns_limit_l_max 12
_diffrn_reflns_limit_l_min -12
_diffrn_reflns_number 15498
_diffrn_reflns_theta_full 26.00
_diffrn_reflns_theta_max 26.00
_diffrn_reflns_theta_min 1.82
_exptl_absorpt_coefficient_mu 0.799
_exptl_absorpt_correction_T_max 0.84
_exptl_absorpt_correction_T_min 0.79
_exptl_absorpt_correction_type multi-scan
_exptl_absorpt_process_details 'SADABS(Bruker, 2000)'
_exptl_crystal_colour colouress
_exptl_crystal_density_diffrn 1.489
_exptl_crystal_density_method 'not measured'
_exptl_crystal_description block
_exptl_crystal_F_000 1324
_exptl_crystal_size_max 0.30
_exptl_crystal_size_mid 0.25
_exptl_crystal_size_min 0.22
_refine_diff_density_max 0.680
_refine_diff_density_min -0.949
_refine_diff_density_rms 0.072
_refine_ls_extinction_method none
_refine_ls_goodness_of_fit_ref 1.019
_refine_ls_hydrogen_treatment constr
_refine_ls_matrix_type full
_refine_ls_number_parameters 380
_refine_ls_number_reflns 5671
_refine_ls_number_restraints 0
_refine_ls_restrained_S_all 1.019
_refine_ls_R_factor_all 0.0605
_refine_ls_R_factor_gt 0.0395
_refine_ls_shift/su_max 0.000
_refine_ls_shift/su_mean 0.000
_refine_ls_structure_factor_coef Fsqd
_refine_ls_weighting_details 'calc w=1/[\s^2^(Fo^2^)+(0.0350P)^2^+0.1000P] where P=(Fo^2^+2Fc^2^)/3'
_refine_ls_weighting_scheme calc
_refine_ls_wR_factor_gt 0.0720
_refine_ls_wR_factor_ref 0.0752
_reflns_number_gt 4378
_reflns_number_total 5671
_reflns_threshold_expression >2sigma(I)
_cod_data_source_file cg050458isi20051103_092140.cif
_cod_data_source_block 50327am
_cod_depositor_comments
;
The following automatic conversions were performed:

'_symmetry_cell_setting' value 'Monoclinic' changed to 'monoclinic'
according to /home/saulius/struct/CIF-dictionaries/cif_core.dic
dictionary named 'cif_core.dic' version 2.4.1 from
2010-06-29.

'_exptl_absorpt_correction_type' value 'Multi-scan'
changed to 'multi-scan' according to
/home/saulius/struct/CIF-dictionaries/cif_core.dic dictionary named
'cif_core.dic' version 2.4.1 from 2010-06-29.

Automatic conversion script
Id: cif_fix_values 1715 2011-07-08 13:25:40Z adriana 
;
_cod_original_cell_volume 2912.5(12)
_cod_original_sg_symbol_H-M P21/c
_cod_database_code 4504684

loop_
_symmetry_equiv_pos_as_xyz
'x, y, z'
'-x, y+1/2, -z+1/2'
'-x, -y, -z'
'x, -y-1/2, z-1/2'

loop_
_atom_site_label
_atom_site_type_symbol
_atom_site_fract_x
_atom_site_fract_y
_atom_site_fract_z
_atom_site_U_iso_or_equiv
_atom_site_adp_type
_atom_site_occupancy
_atom_site_symmetry_multiplicity
_atom_site_calc_flag
_atom_site_refinement_flags
Cd1 Cd 0.405935(17) 0.717522(9) 0.10026(2) 0.02722(7) Uani 1 1 d .
C1 C 0.3198(3) 0.58708(13) 0.1422(4) 0.0350(7) Uani 1 1 d .
H1 H 0.3461 0.5709 0.0752 0.042 Uiso 1 1 calc R
C2 C 0.2366(3) 0.59712(14) 0.2914(4) 0.0397(8) Uani 1 1 d .
H2 H 0.1954 0.5898 0.3480 0.048 Uiso 1 1 calc R
C3 C 0.2818(3) 0.64758(14) 0.2804(4) 0.0386(8) Uani 1 1 d .
H3 H 0.2778 0.6817 0.3285 0.046 Uiso 1 1 calc R
C4 C 0.6597(3) 0.71142(18) 0.2934(5) 0.0598(12) Uani 1 1 d .
H4 H 0.6593 0.7453 0.3444 0.072 Uiso 1 1 calc R
C5 C 0.6106(3) 0.64075(14) 0.1490(4) 0.0400(8) Uani 1 1 d .
H5 H 0.5695 0.6151 0.0804 0.048 Uiso 1 1 calc R
C6 C 0.7434(3) 0.67978(19) 0.3071(5) 0.0546(11) Uani 1 1 d .
H6 H 0.8109 0.6868 0.3693 0.066 Uiso 1 1 calc R
C7 C 0.7808(3) 0.59439(14) 0.1728(4) 0.0408(8) Uani 1 1 d .
H7A H 0.7403 0.5610 0.1252 0.049 Uiso 1 1 calc R
H7B H 0.8353 0.5808 0.2585 0.049 Uiso 1 1 calc R
C8 C 0.8295(2) 0.62235(12) 0.0752(4) 0.0344(7) Uani 1 1 d .
C9 C 0.9363(2) 0.63300(15) 0.1238(4) 0.0380(8) Uani 1 1 d .
H9 H 0.9768 0.6217 0.2160 0.046 Uiso 1 1 calc R
C10 C 0.9841(3) 0.66081(16) 0.0349(4) 0.0473(9) Uani 1 1 d .
H10 H 1.0556 0.6680 0.0686 0.057 Uiso 1 1 calc R
C11 C 0.9246(3) 0.67730(14) -0.1018(4) 0.0385(8) Uani 1 1 d .
C12 C 0.8184(3) 0.66517(14) -0.1521(4) 0.0402(8) Uani 1 1 d .
H12 H 0.7778 0.6744 -0.2458 0.048 Uiso 1 1 d R
C13 C 0.7730(3) 0.63884(14) -0.0598(4) 0.0407(8) Uani 1 1 d .
H13 H 0.7012 0.6325 -0.0927 0.049 Uiso 1 1 calc R
C14 C 0.1676(3) 0.71346(15) -0.0967(4) 0.0391(7) Uani 1 1 d .
H14 H 0.1837 0.6797 -0.1366 0.047 Uiso 1 1 calc R
C15 C 0.0803(3) 0.78392(16) -0.0472(4) 0.0498(9) Uani 1 1 d .
H15 H 0.0262 0.8081 -0.0443 0.060 Uiso 1 1 calc R
C16 C 0.1808(3) 0.79166(14) 0.0229(4) 0.0383(8) Uani 1 1 d .
H16 H 0.2096 0.8227 0.0833 0.046 Uiso 1 1 calc R
C17 C -0.0272(3) 0.70459(17) -0.2022(4) 0.0470(9) Uani 1 1 d .
H17A H -0.0143 0.6749 -0.2637 0.056 Uiso 1 1 calc R
H17B H -0.0757 0.7325 -0.2629 0.056 Uiso 1 1 calc R
C18 C 0.2191(3) 0.49946(14) 0.1687(5) 0.0477(9) Uani 1 1 d .
H18A H 0.2290 0.4782 0.2570 0.057 Uiso 1 1 calc R
H18B H 0.2574 0.4793 0.1159 0.057 Uiso 1 1 calc R
C19 C 0.1062(3) 0.49971(12) 0.0819(4) 0.0367(8) Uani 1 1 d .
C20 C 0.0725(3) 0.52146(15) -0.0551(4) 0.0464(9) Uani 1 1 d .
H20 H 0.1212 0.5360 -0.0936 0.056 Uiso 1 1 calc R
C21 C 0.0333(3) 0.47777(14) 0.1378(4) 0.0442(9) Uani 1 1 d .
H21 H 0.0547 0.4625 0.2302 0.053 Uiso 1 1 calc R
C22 C 0.5129(3) 0.83846(14) 0.0207(4) 0.0383(8) Uani 1 1 d .
H22 H 0.5261 0.8141 -0.0464 0.046 Uiso 1 1 calc R
C23 C 0.5381(3) 0.89571(15) 0.0225(4) 0.0451(9) Uani 1 1 d .
H23 H 0.5707 0.9100 -0.0397 0.054 Uiso 1 1 calc R
C24 C 0.5149(3) 0.93176(15) 0.1163(4) 0.0404(8) Uani 1 1 d .
H24 H 0.5303 0.9711 0.1172 0.048 Uiso 1 1 calc R
C25 C 0.4690(2) 0.91031(13) 0.2095(3) 0.0300(7) Uani 1 1 d .
C26 C 0.4508(2) 0.85054(12) 0.2069(3) 0.0248(6) Uani 1 1 d .
C28 C 0.4436(3) 0.95252(13) 0.3102(4) 0.0391(8) Uani 1 1 d .
C30 C 0.4173(2) 0.82021(12) 0.3205(3) 0.0249(6) Uani 1 1 d .
N1 N 0.3353(2) 0.64037(11) 0.1861(3) 0.0339(6) Uani 1 1 d .
N2 N 0.2620(2) 0.55830(10) 0.2041(3) 0.0315(6) Uani 1 1 d .
N3 N 0.5744(2) 0.68772(12) 0.1945(3) 0.0375(6) Uani 1 1 d .
N4 N 0.7126(2) 0.63508(11) 0.2136(3) 0.0350(6) Uani 1 1 d .
N5 N 0.0699(2) 0.73349(12) -0.1252(3) 0.0384(7) Uani 1 1 d .
N6 N 0.2370(2) 0.74631(11) -0.0075(3) 0.0326(6) Uani 1 1 d .
N7 N 0.4704(2) 0.81631(10) 0.1117(3) 0.0273(5) Uani 1 1 d .
O1 O 0.5226(2) 0.96511(9) 0.4217(3) 0.0420(6) Uani 1 1 d .
O2 O 0.3560(2) 0.97339(12) 0.2770(4) 0.0703(9) Uani 1 1 d .
O4 O 0.3997(2) 0.85060(9) 0.4134(3) 0.0424(6) Uani 1 1 d .
O3 O 0.4123(2) 0.76636(8) 0.3166(3) 0.0384(6) Uani 1 1 d .
O1W O 0.2063(4) 0.4846(2) 0.5189(5) 0.0509(13) Uani 0.50 1 d P
H1WA H 0.2559 0.4852 0.5990 0.076 Uiso 0.50 1 d PR
H1WC H 0.1905 0.4496 0.4935 0.076 Uiso 0.50 1 d PR
O2W O 0.0210(3) 0.41899(19) 0.4827(5) 0.0357(10) Uani 0.50 1 d P
H2WA H -0.0419 0.4101 0.4726 0.054 Uiso 0.50 1 d PR
H2WB H 0.0592 0.3889 0.5056 0.054 Uiso 0.50 1 d PR

loop_
_atom_site_aniso_label
_atom_site_aniso_U_11
_atom_site_aniso_U_22
_atom_site_aniso_U_33
_atom_site_aniso_U_23
_atom_site_aniso_U_13
_atom_site_aniso_U_12
Cd1 0.03129(12) 0.02044(10) 0.03508(13) -0.00354(10) 0.01794(9) -0.00259(10)
C1 0.048(2) 0.0244(15) 0.0300(18) -0.0005(13) 0.0099(14) 0.0011(14)
C2 0.046(2) 0.0363(17) 0.052(2) -0.0085(15) 0.0359(18) -0.0156(15)
C3 0.049(2) 0.0347(17) 0.037(2) -0.0159(15) 0.0202(16) -0.0082(15)
C4 0.051(2) 0.054(2) 0.079(3) -0.044(2) 0.028(2) -0.021(2)
C5 0.042(2) 0.0320(16) 0.054(2) -0.0075(15) 0.0260(17) -0.0019(15)
C6 0.0267(19) 0.072(3) 0.060(3) -0.023(2) 0.0085(17) -0.0136(18)
C7 0.0365(18) 0.0319(17) 0.058(2) 0.0071(16) 0.0216(17) 0.0089(15)
C8 0.0315(17) 0.0177(13) 0.056(2) -0.0063(14) 0.0177(16) 0.0003(12)
C9 0.0221(16) 0.0468(19) 0.041(2) 0.0066(15) 0.0052(14) 0.0068(13)
C10 0.037(2) 0.052(2) 0.053(2) -0.0101(18) 0.0153(18) 0.0014(17)
C11 0.0384(18) 0.0393(17) 0.039(2) -0.0085(15) 0.0143(15) -0.0014(15)
C12 0.0313(18) 0.0359(18) 0.048(2) 0.0014(15) 0.0066(15) 0.0049(14)
C13 0.0241(17) 0.0380(18) 0.059(2) 0.0025(17) 0.0135(16) -0.0047(14)
C14 0.0432(19) 0.0363(17) 0.046(2) -0.0003(16) 0.0252(16) 0.0005(16)
C15 0.051(2) 0.0402(19) 0.068(3) 0.0150(19) 0.033(2) 0.0147(18)
C16 0.0317(17) 0.0324(18) 0.055(2) 0.0074(15) 0.0195(15) 0.0049(14)
C17 0.042(2) 0.053(2) 0.037(2) -0.0004(16) 0.0021(16) -0.0014(16)
C18 0.045(2) 0.0223(16) 0.072(3) 0.0039(16) 0.0147(19) -0.0045(15)
C19 0.056(2) 0.0124(13) 0.0388(19) -0.0008(12) 0.0122(16) -0.0071(13)
C20 0.058(2) 0.0342(18) 0.055(3) 0.0002(16) 0.030(2) -0.0149(16)
C21 0.055(2) 0.0315(18) 0.042(2) 0.0069(15) 0.0109(18) -0.0034(16)
C22 0.056(2) 0.0352(17) 0.0316(19) -0.0057(14) 0.0252(16) -0.0087(15)
C23 0.062(2) 0.0389(19) 0.040(2) 0.0024(15) 0.0238(18) -0.0196(17)
C24 0.048(2) 0.0400(18) 0.036(2) -0.0067(15) 0.0191(16) -0.0132(16)
C25 0.0434(18) 0.0255(15) 0.0168(15) 0.0009(12) 0.0043(13) 0.0007(13)
C26 0.0301(16) 0.0230(14) 0.0229(16) 0.0011(11) 0.0110(12) 0.0004(12)
C28 0.064(2) 0.0205(15) 0.0362(19) -0.0021(14) 0.0218(18) 0.0043(15)
C30 0.0273(15) 0.0262(14) 0.0226(16) -0.0012(11) 0.0102(12) -0.0008(11)
N1 0.0461(17) 0.0288(13) 0.0346(16) -0.0042(11) 0.0237(13) -0.0066(12)
N2 0.0354(15) 0.0190(12) 0.0369(15) 0.0000(11) 0.0079(12) -0.0052(11)
N3 0.0306(15) 0.0386(15) 0.0471(18) -0.0101(13) 0.0181(13) -0.0049(12)
N4 0.0274(14) 0.0320(14) 0.0464(18) -0.0079(12) 0.0132(12) -0.0023(11)
N5 0.0391(17) 0.0370(15) 0.0428(18) 0.0090(12) 0.0185(14) 0.0034(11)
N6 0.0321(14) 0.0341(14) 0.0387(17) 0.0102(12) 0.0214(13) 0.0035(12)
N7 0.0355(14) 0.0243(12) 0.0259(14) -0.0034(10) 0.0151(11) -0.0067(11)
O1 0.0537(16) 0.0275(11) 0.0400(14) -0.0108(10) 0.0094(12) -0.0045(11)
O2 0.063(2) 0.0570(17) 0.074(2) -0.0174(15) 0.0014(16) 0.0320(15)
O4 0.0653(17) 0.0354(12) 0.0379(14) -0.0083(11) 0.0326(13) -0.0078(12)
O3 0.0637(16) 0.0190(10) 0.0437(14) 0.0036(9) 0.0329(13) 0.0022(10)
O1W 0.065(4) 0.039(3) 0.042(3) -0.023(2) 0.010(3) -0.014(2)
O2W 0.030(2) 0.038(2) 0.039(3) 0.012(2) 0.012(2) -0.0028(19)

loop_
_atom_type_symbol
_atom_type_description
_atom_type_scat_dispersion_real
_atom_type_scat_dispersion_imag
_atom_type_scat_source
C C 0.0033 0.0016 'International Tables Vol C Tables 4.2.6.8 and 6.1.1.4'
H H 0.0000 0.0000 'International Tables Vol C Tables 4.2.6.8 and 6.1.1.4'
N N 0.0061 0.0033 'International Tables Vol C Tables 4.2.6.8 and 6.1.1.4'
O O 0.0106 0.0060 'International Tables Vol C Tables 4.2.6.8 and 6.1.1.4'
Cd Cd -0.8075 1.2024 'International Tables Vol C Tables 4.2.6.8 and 6.1.1.4'

loop_
_geom_angle_atom_site_label_1
_geom_angle_atom_site_label_2
_geom_angle_atom_site_label_3
_geom_angle
_geom_angle_site_symmetry_1
_geom_angle_site_symmetry_3
N3 Cd1 N6 176.65(10) . .
N3 Cd1 N1 95.86(10) . .
N6 Cd1 N1 85.34(9) . .
N3 Cd1 O3 92.68(9) . .
N6 Cd1 O3 90.53(9) . .
N1 Cd1 O3 85.85(8) . .
N3 Cd1 O4 83.59(9) . 4_575
N6 Cd1 O4 93.48(9) . 4_575
N1 Cd1 O4 82.46(8) . 4_575
O3 Cd1 O4 167.29(7) . 4_575
N3 Cd1 N7 88.08(9) . .
N6 Cd1 N7 92.26(9) . .
N1 Cd1 N7 153.01(8) . .
O3 Cd1 N7 67.27(7) . .
O4 Cd1 N7 124.53(8) 4_575 .
N1 C1 N2 112.0(3) . .
N1 C1 H1 124.0 . .
N2 C1 H1 124.0 . .
C3 C2 N2 107.3(3) . .
C3 C2 H2 126.4 . .
N2 C2 H2 126.4 . .
C2 C3 N1 108.3(3) . .
C2 C3 H3 125.9 . .
N1 C3 H3 125.9 . .
C6 C4 N3 110.5(3) . .
C6 C4 H4 124.8 . .
N3 C4 H4 124.8 . .
N4 C5 N3 111.3(3) . .
N4 C5 H5 124.3 . .
N3 C5 H5 124.3 . .
C4 C6 N4 107.0(3) . .
C4 C6 H6 126.5 . .
N4 C6 H6 126.5 . .
N4 C7 C8 111.2(3) . .
N4 C7 H7A 109.4 . .
C8 C7 H7A 109.4 . .
N4 C7 H7B 109.4 . .
C8 C7 H7B 109.4 . .
H7A C7 H7B 108.0 . .
C13 C8 C9 118.2(3) . .
C13 C8 C7 122.3(3) . .
C9 C8 C7 119.5(3) . .
C8 C9 C10 120.7(3) . .
C8 C9 H9 119.6 . .
C10 C9 H9 119.6 . .
C11 C10 C9 119.8(3) . .
C11 C10 H10 120.1 . .
C9 C10 H10 120.1 . .
C10 C11 C12 119.5(3) . .
C10 C11 C17 121.6(3) . 1_655
C12 C11 C17 118.7(3) . 1_655
C11 C12 C13 119.1(3) . .
C11 C12 H12 120.5 . .
C13 C12 H12 120.4 . .
C8 C13 C12 122.5(3) . .
C8 C13 H13 118.7 . .
C12 C13 H13 118.7 . .
N6 C14 N5 112.5(3) . .
N6 C14 H14 123.7 . .
N5 C14 H14 123.7 . .
C16 C15 N5 107.5(3) . .
C16 C15 H15 126.2 . .
N5 C15 H15 126.2 . .
C15 C16 N6 109.4(3) . .
C15 C16 H16 125.3 . .
N6 C16 H16 125.3 . .
N5 C17 C11 111.7(3) . 1_455
N5 C17 H17A 109.3 . .
C11 C17 H17A 109.3 1_455 .
N5 C17 H17B 109.3 . .
C11 C17 H17B 109.3 1_455 .
H17A C17 H17B 108.0 . .
N2 C18 C19 112.6(3) . .
N2 C18 H18A 109.1 . .
C19 C18 H18A 109.1 . .
N2 C18 H18B 109.1 . .
C19 C18 H18B 109.1 . .
H18A C18 H18B 107.8 . .
C20 C19 C21 118.9(3) . .
C20 C19 C18 120.6(3) . .
C21 C19 C18 120.4(3) . .
C19 C20 C21 121.3(3) . 3_565
C19 C20 H20 119.3 . .
C21 C20 H20 119.3 3_565 .
C19 C21 C20 119.8(3) . 3_565
C19 C21 H21 120.1 . .
C20 C21 H21 120.1 3_565 .
N7 C22 C23 122.0(3) . .
N7 C22 H22 119.0 . .
C23 C22 H22 119.0 . .
C24 C23 C22 119.0(3) . .
C24 C23 H23 120.5 . .
C22 C23 H23 120.5 . .
C23 C24 C25 120.2(3) . .
C23 C24 H24 119.9 . .
C25 C24 H24 119.9 . .
C24 C25 C26 117.5(3) . .
C24 C25 C28 117.9(3) . .
C26 C25 C28 124.6(3) . .
N7 C26 C25 121.6(3) . .
N7 C26 C30 115.8(2) . .
C25 C26 C30 122.4(2) . .
O2 C28 O1 126.7(3) . .
O2 C28 C25 119.6(3) . .
O1 C28 C25 113.6(3) . .
O4 C30 O3 124.4(3) . .
O4 C30 C26 118.0(2) . .
O3 C30 C26 117.6(2) . .
C1 N1 C3 106.2(3) . .
C1 N1 Cd1 130.3(2) . .
C3 N1 Cd1 122.5(2) . .
C1 N2 C2 106.2(2) . .
C1 N2 C18 126.9(3) . .
C2 N2 C18 126.1(3) . .
C5 N3 C4 104.4(3) . .
C5 N3 Cd1 123.0(2) . .
C4 N3 Cd1 132.4(2) . .
C5 N4 C6 106.8(3) . .
C5 N4 C7 125.9(3) . .
C6 N4 C7 126.5(3) . .
C14 N5 C15 105.4(3) . .
C14 N5 C17 128.0(3) . .
C15 N5 C17 126.0(3) . .
C14 N6 C16 105.1(3) . .
C14 N6 Cd1 122.4(2) . .
C16 N6 Cd1 131.2(2) . .
C26 N7 C22 119.5(2) . .
C26 N7 Cd1 115.91(18) . .
C22 N7 Cd1 124.23(19) . .
C30 O4 Cd1 103.59(18) . 4_576
C30 O3 Cd1 118.85(19) . .
H1WA O1W H1WC 109.5 . .
H2WA O2W H2WB 109.5 . .

loop_
_geom_bond_atom_site_label_1
_geom_bond_atom_site_label_2
_geom_bond_distance
_geom_bond_site_symmetry_2
Cd1 N3 2.267(3) .
Cd1 N6 2.279(3) .
Cd1 N1 2.312(2) .
Cd1 O3 2.393(2) .
Cd1 O4 2.404(2) 4_575
Cd1 N7 2.427(2) .
C1 N1 1.295(4) .
C1 N2 1.324(4) .
C1 H1 0.9300 .
C2 C3 1.336(4) .
C2 N2 1.365(4) .
C2 H2 0.9300 .
C3 N1 1.372(4) .
C3 H3 0.9300 .
C4 C6 1.318(5) .
C4 N3 1.354(5) .
C4 H4 0.9300 .
C5 N4 1.321(4) .
C5 N3 1.328(4) .
C5 H5 0.9300 .
C6 N4 1.353(5) .
C6 H6 0.9300 .
C7 N4 1.467(4) .
C7 C8 1.488(4) .
C7 H7A 0.9700 .
C7 H7B 0.9700 .
C8 C13 1.351(5) .
C8 C9 1.387(4) .
C9 C10 1.410(5) .
C9 H9 0.9300 .
C10 C11 1.375(5) .
C10 H10 0.9300 .
C11 C12 1.386(5) .
C11 C17 1.499(5) 1_655
C12 C13 1.399(5) .
C12 H12 0.9300 .
C13 H13 0.9300 .
C14 N6 1.296(4) .
C14 N5 1.342(4) .
C14 H14 0.9300 .
C15 C16 1.319(5) .
C15 N5 1.375(5) .
C15 H15 0.9300 .
C16 N6 1.384(4) .
C16 H16 0.9300 .
C17 N5 1.445(5) .
C17 C11 1.499(5) 1_455
C17 H17A 0.9700 .
C17 H17B 0.9700 .
C18 N2 1.470(4) .
C18 C19 1.484(5) .
C18 H18A 0.9700 .
C18 H18B 0.9700 .
C19 C20 1.370(5) .
C19 C21 1.382(5) .
C20 C21 1.393(5) 3_565
C20 H20 0.9300 .
C21 C20 1.393(5) 3_565
C21 H21 0.9300 .
C22 N7 1.324(4) .
C22 C23 1.361(5) .
C22 H22 0.9300 .
C23 C24 1.359(5) .
C23 H23 0.9300 .
C24 C25 1.367(4) .
C24 H24 0.9300 .
C25 C26 1.397(4) .
C25 C28 1.512(4) .
C26 N7 1.322(4) .
C26 C30 1.517(4) .
C28 O2 1.221(4) .
C28 O1 1.287(4) .
C30 O4 1.240(4) .
C30 O3 1.242(3) .
O4 Cd1 2.404(2) 4_576
O1W H1WA 0.8500 .
O1W H1WC 0.8501 .
O2W H2WA 0.8500 .
O2W H2WB 0.8501 .
